data_7238551
loop_
_publ_author_name
'Owczarzak, Anita M.'
'Kubicki, Maciej'
'Kourkoumelis, Nikolaos'
'Hadjikakou, Sotiris K.'

_publ_section_title
;
 Stabilization of poly-iodides: structural influences of the cationic
 disulfides of 2-mercapto-3,4,5,6-tetrahydro-pyrimidine and
 2-mercatpo-pyrimidine
;
_journal_issue 7
_journal_name_full 'RSC Advances'
_journal_page_first 2856
_journal_paper_doi 10.1039/c2ra00013j
_journal_volume 2
_journal_year 2012
_chemical_formula_sum 'C96 H192 Cl6 I38 N48 S24'
_chemical_formula_weight 7823.32
_space_group_IT_number 58
_space_group_name_Hall '-P 2 2n'
_space_group_name_H-M_alt 'P n n m'
_symmetry_cell_setting orthorhombic
_symmetry_space_group_name_H-M 'P n n m'
_atom_sites_solution_hydrogens geom
_atom_sites_solution_primary direct
_atom_sites_solution_secondary difmap
_audit_creation_method SHELXL-97
_audit_update_record
;
2011-12-16 # Formatted by publCIF
;
_cell_angle_alpha 90.00
_cell_angle_beta 90.00
_cell_angle_gamma 90.00
_cell_formula_units_Z 2
_cell_length_a 20.982(2)
_cell_length_b 42.307(4)
_cell_length_c 12.4442(10)
_cell_measurement_reflns_used 34508
_cell_measurement_temperature 100(2)
_cell_measurement_theta_max 27.7179
_cell_measurement_theta_min 2.8833
_cell_volume 11046.5(17)
_computing_structure_refinement 'SHELXL-97 (Sheldrick, 1997)'
_diffrn_ambient_temperature 100(2)
_diffrn_detector_area_resol_mean 16.1544
_diffrn_measured_fraction_theta_full 0.998
_diffrn_measured_fraction_theta_max 0.927
_diffrn_measurement_device_type 'Xcalibur, Eos'
_diffrn_measurement_method '/w scans'
_diffrn_radiation_monochromator graphite
_diffrn_radiation_source 'Enhance (Mo) X-ray Source'
_diffrn_radiation_type 'Mo K\a'
_diffrn_radiation_wavelength 0.7107
_diffrn_reflns_av_R_equivalents 0.0239
_diffrn_reflns_av_sigmaI/netI 0.0319
_diffrn_reflns_limit_h_max 26
_diffrn_reflns_limit_h_min -27
_diffrn_reflns_limit_k_max 55
_diffrn_reflns_limit_k_min -47
_diffrn_reflns_limit_l_max 9
_diffrn_reflns_limit_l_min -16
_diffrn_reflns_number 50417
_diffrn_reflns_theta_full 25.00
_diffrn_reflns_theta_max 27.79
_diffrn_reflns_theta_min 2.89
_exptl_absorpt_coefficient_mu 5.662
_exptl_absorpt_correction_T_max 1.00000
_exptl_absorpt_correction_T_min 0.20525
_exptl_absorpt_correction_type multi-scan
_exptl_absorpt_process_details
;
CrysAlisPro, Oxford Diffraction Ltd.,
Version 1.171.33.48 (release 15-09-2009 CrysAlis171 .NET)
(compiled Sep 15 2009,11:49:04)
Empirical absorption correction using spherical harmonics,
implemented in SCALE3 ABSPACK scaling algorithm.
;
_exptl_crystal_colour red
_exptl_crystal_density_diffrn 2.352
_exptl_crystal_density_method 'not measured'
_exptl_crystal_description needle
_exptl_crystal_F_000 7208
_exptl_crystal_size_max 0.8
_exptl_crystal_size_mid 0.5
_exptl_crystal_size_min 0.2
_refine_diff_density_max 4.825
_refine_diff_density_min -2.754
_refine_diff_density_rms 0.213
_refine_ls_extinction_method none
_refine_ls_goodness_of_fit_ref 1.109
_refine_ls_hydrogen_treatment mixed
_refine_ls_matrix_type full
_refine_ls_number_parameters 525
_refine_ls_number_reflns 12664
_refine_ls_number_restraints 0
_refine_ls_restrained_S_all 1.109
_refine_ls_R_factor_all 0.0581
_refine_ls_R_factor_gt 0.0437
_refine_ls_shift/su_max 0.001
_refine_ls_shift/su_mean 0.000
_refine_ls_structure_factor_coef Fsqd
_refine_ls_weighting_details 'calc w=1/[\s^2^(Fo^2^)+(0.0203P)^2^+153.8940P] where P=(Fo^2^+2Fc^2^)/3'
_refine_ls_weighting_scheme calc
_refine_ls_wR_factor_gt 0.0856
_refine_ls_wR_factor_ref 0.0890
_reflns_number_gt 10382
_reflns_number_total 12664
_reflns_threshold_expression >2sigma(I)
_cod_data_source_file c2ra00013j.txt
_cod_data_source_block shelxlc
_cod_original_sg_symbol_H-M Pnnm
_cod_database_code 7238551

loop_
_symmetry_equiv_pos_as_xyz
'x, y, z'
'-x, -y, z'
'x+1/2, -y+1/2, -z+1/2'
'-x+1/2, y+1/2, -z+1/2'
'-x, -y, -z'
'x, y, -z'
'-x-1/2, y-1/2, z-1/2'
'x-1/2, -y-1/2, z-1/2'

loop_
_atom_site_label
_atom_site_type_symbol
_atom_site_fract_x
_atom_site_fract_y
_atom_site_fract_z
_atom_site_U_iso_or_equiv
_atom_site_adp_type
_atom_site_occupancy
_atom_site_symmetry_multiplicity
_atom_site_calc_flag
_atom_site_refinement_flags
I1 I 0.91494(4) 0.15676(2) 0.0000 0.0445(2) Uani 1 2 d S
I2 I 0.78336(4) 0.142024(18) 0.0000 0.02898(17) Uani 1 2 d S
I3 I 0.64284(3) 0.125842(17) 0.0000 0.02379(15) Uani 1 2 d S
I4 I 0.44329(3) 0.276337(16) 0.0000 0.02314(15) Uani 1 2 d S
I5 I 0.41284(3) 0.209785(15) 0.0000 0.01640(13) Uani 1 2 d S
I6 I 0.38031(3) 0.142425(15) 0.0000 0.01932(14) Uani 1 2 d S
I7 I 0.90317(4) 0.134807(17) -0.5000 0.02874(17) Uani 1 2 d S
I8 I 0.77335(4) 0.149543(15) -0.5000 0.02214(15) Uani 1 2 d S
I9 I 0.62660(3) 0.165350(16) -0.5000 0.02305(15) Uani 1 2 d S
I10 I 0.55660(3) 0.406680(16) 0.0000 0.02350(15) Uani 1 2 d S
I11 I 0.69392(3) 0.392299(15) 0.0000 0.01752(14) Uani 1 2 d S
I12 I 0.82798(3) 0.377941(16) 0.0000 0.02350(15) Uani 1 2 d S
I13 I 1.02082(3) 0.068293(18) 0.0000 0.02728(16) Uani 1 2 d S
I14 I 1.0000 0.0000 0.0000 0.0204(2) Uani 1 4 d S
I15 I 0.48510(3) 0.068651(16) -0.5000 0.02340(15) Uani 1 2 d S
I16 I 0.5000 0.0000 -0.5000 0.01985(19) Uani 1 4 d S
I17 I 1.26867(3) 0.002887(17) 0.0000 0.02456(15) Uani 1 2 d S
I18 I 0.63272(3) 0.284537(15) -0.5000 0.01582(13) Uani 1 2 d S
I19 I 0.69842(3) 0.261272(14) 0.0000 0.01404(12) Uani 1 2 d S
I20 I 1.22233(3) -0.028708(14) -0.5000 0.01394(13) Uani 1 2 d S
Cl1 Cl 1.4719(3) 0.03844(13) 0.0000 0.0302(13) Uani 0.50 2 d SP
Cl2 Cl 0.90441(11) 0.29174(6) 0.0000 0.0198(5) Uani 1 2 d S
Cl3 Cl 1.0000 0.0000 -0.5000 0.0150(6) Uani 1 4 d S
Cl4 Cl 1.19833(11) 0.10585(5) 0.0000 0.0141(4) Uani 1 2 d S
N1A N 0.6292(3) 0.35727(13) 0.3148(5) 0.0160(12) Uani 1 1 d .
H1A H 0.6448 0.3701 0.3637 0.019 Uiso 1 1 calc R
N3A N 0.6499(3) 0.32011(13) 0.1859(5) 0.0147(12) Uani 1 1 d .
H3A H 0.6780 0.3077 0.1544 0.018 Uiso 1 1 calc R
N1B N 0.7613(3) 0.26497(13) 0.3252(5) 0.0154(12) Uani 1 1 d .
H1B H 0.7367 0.2782 0.3608 0.018 Uiso 1 1 calc R
N3B N 0.8353(3) 0.25695(13) 0.1912(5) 0.0166(12) Uani 1 1 d .
H3B H 0.8626 0.2657 0.1464 0.020 Uiso 1 1 calc R
N1C N 0.5550(3) 0.17736(13) -0.1791(5) 0.0153(12) Uani 1 1 d .
H1C H 0.5629 0.1596 -0.1444 0.018 Uiso 1 1 calc R
N3C N 0.4976(3) 0.20299(13) -0.3101(5) 0.0178(12) Uani 1 1 d .
H3C H 0.4668 0.2019 -0.3578 0.021 Uiso 1 1 calc R
N1D N 0.5713(3) 0.06308(14) -0.1886(5) 0.0259(15) Uani 1 1 d .
H1D H 0.5428 0.0563 -0.1421 0.031 Uiso 1 1 calc R
N3D N 0.6004(3) 0.10157(14) -0.3092(5) 0.0195(13) Uani 1 1 d .
H3D H 0.5920 0.1201 -0.3379 0.023 Uiso 1 1 calc R
N1E N 1.2555(3) 0.03468(13) -0.3210(5) 0.0162(12) Uani 1 1 d .
N3E N 1.2701(3) 0.07266(13) -0.1906(5) 0.0191(13) Uani 1 1 d .
H3E H 1.2522 0.0856 -0.1442 0.023 Uiso 1 1 calc R
N1F N 1.0737(3) -0.03313(15) -0.3113(5) 0.0176(13) Uani 1 1 d .
N3F N 1.1497(3) -0.02220(13) -0.1832(5) 0.0157(12) Uani 1 1 d .
H3F H 1.1744 -0.0081 -0.1520 0.019 Uiso 1 1 calc R
C2A C 0.6683(3) 0.33838(15) 0.2655(5) 0.0137(13) Uani 1 1 d .
C4A C 0.5835(3) 0.31993(16) 0.1484(6) 0.0176(14) Uani 1 1 d .
H4A2 H 0.5728 0.2989 0.1184 0.021 Uiso 1 1 calc R
H4A1 H 0.5778 0.3359 0.0912 0.021 Uiso 1 1 calc R
C5A C 0.5401(3) 0.32736(17) 0.2423(6) 0.0211(15) Uani 1 1 d .
H5A2 H 0.5424 0.3102 0.2961 0.025 Uiso 1 1 calc R
H5A1 H 0.4955 0.3290 0.2170 0.025 Uiso 1 1 calc R
C6A C 0.5602(3) 0.35832(18) 0.2934(6) 0.0231(16) Uani 1 1 d .
H6A2 H 0.5503 0.3761 0.2445 0.028 Uiso 1 1 calc R
H6A1 H 0.5366 0.3616 0.3615 0.028 Uiso 1 1 calc R
C2B C 0.7969(3) 0.27527(16) 0.2457(5) 0.0141(13) Uani 1 1 d .
C4B C 0.8350(4) 0.22243(17) 0.2016(6) 0.0233(16) Uani 1 1 d .
H4B2 H 0.8721 0.2156 0.2449 0.028 Uiso 1 1 calc R
H4B1 H 0.8386 0.2126 0.1296 0.028 Uiso 1 1 calc R
C5B C 0.7739(4) 0.21168(17) 0.2553(6) 0.0227(16) Uani 1 1 d .
H5B1 H 0.7377 0.2142 0.2051 0.027 Uiso 1 1 calc R
H5B2 H 0.7772 0.1890 0.2747 0.027 Uiso 1 1 calc R
C6B C 0.7626(3) 0.23104(15) 0.3546(6) 0.0168(14) Uani 1 1 d .
H6B1 H 0.7215 0.2249 0.3879 0.020 Uiso 1 1 calc R
H6B2 H 0.7970 0.2271 0.4074 0.020 Uiso 1 1 calc R
C2C C 0.5137(3) 0.17748(16) -0.2575(5) 0.0147(14) Uani 1 1 d .
C4C C 0.5292(3) 0.23347(16) -0.2923(6) 0.0205(15) Uani 1 1 d .
H4C2 H 0.5034 0.2466 -0.2429 0.025 Uiso 1 1 calc R
H4C1 H 0.5334 0.2449 -0.3613 0.025 Uiso 1 1 calc R
C5C C 0.5945(3) 0.22793(17) -0.2444(6) 0.0192(15) Uani 1 1 d .
H5C2 H 0.6227 0.2181 -0.2986 0.023 Uiso 1 1 calc R
H5C1 H 0.6135 0.2484 -0.2227 0.023 Uiso 1 1 calc R
C6C C 0.5887(3) 0.20656(16) -0.1478(6) 0.0193(15) Uani 1 1 d .
H6C2 H 0.6316 0.2013 -0.1201 0.023 Uiso 1 1 calc R
H6C1 H 0.5648 0.2175 -0.0901 0.023 Uiso 1 1 calc R
C2D C 0.5622(3) 0.09006(16) -0.2365(6) 0.0189(15) Uani 1 1 d .
C4D C 0.6575(4) 0.08413(19) -0.3441(7) 0.0277(18) Uani 1 1 d .
H4D1 H 0.6912 0.0992 -0.3661 0.033 Uiso 1 1 calc R
H4D2 H 0.6469 0.0706 -0.4065 0.033 Uiso 1 1 calc R
C5D C 0.6810(4) 0.0639(2) -0.2517(7) 0.034(2) Uani 1 1 d .
H5D2 H 0.7168 0.0504 -0.2765 0.041 Uiso 1 1 calc R
H5D1 H 0.6969 0.0776 -0.1932 0.041 Uiso 1 1 calc R
C6D C 0.6285(5) 0.0434(2) -0.2104(7) 0.043(2) Uani 1 1 d .
H6D2 H 0.6180 0.0270 -0.2642 0.051 Uiso 1 1 calc R
H6D1 H 0.6423 0.0328 -0.1436 0.051 Uiso 1 1 calc R
C2E C 1.2338(3) 0.05259(15) -0.2422(6) 0.0153(14) Uani 1 1 d .
C4E C 1.3394(3) 0.07457(16) -0.2064(6) 0.0215(16) Uani 1 1 d .
H4E2 H 1.3607 0.0782 -0.1365 0.026 Uiso 1 1 calc R
H4E1 H 1.3496 0.0925 -0.2544 0.026 Uiso 1 1 calc R
C5E C 1.3633(3) 0.04416(16) -0.2556(6) 0.0212(16) Uani 1 1 d .
H5E1 H 1.3610 0.0269 -0.2019 0.025 Uiso 1 1 calc R
H5E2 H 1.4083 0.0467 -0.2777 0.025 Uiso 1 1 calc R
C6E C 1.3229(3) 0.03572(16) -0.3527(6) 0.0196(15) Uani 1 1 d .
H6E2 H 1.3291 0.0517 -0.4099 0.023 Uiso 1 1 calc R
H6E1 H 1.3361 0.0149 -0.3813 0.023 Uiso 1 1 calc R
C2F C 1.1118(3) -0.01339(15) -0.2619(5) 0.0142(14) Uani 1 1 d .
C4F C 1.1516(4) -0.05511(17) -0.1468(6) 0.0213(16) Uani 1 1 d .
H4F2 H 1.1199 -0.0584 -0.0889 0.026 Uiso 1 1 calc R
H4F1 H 1.1944 -0.0601 -0.1179 0.026 Uiso 1 1 calc R
C5F C 1.1366(4) -0.07673(17) -0.2411(6) 0.0245(17) Uani 1 1 d .
H5F1 H 1.1708 -0.0752 -0.2957 0.029 Uiso 1 1 calc R
H5F2 H 1.1343 -0.0989 -0.2162 0.029 Uiso 1 1 calc R
C6F C 1.0735(4) -0.06705(16) -0.2902(6) 0.0246(17) Uani 1 1 d .
H6F1 H 1.0666 -0.0787 -0.3581 0.030 Uiso 1 1 calc R
H6F2 H 1.0384 -0.0724 -0.2403 0.030 Uiso 1 1 calc R
S2A S 0.74747(8) 0.33854(4) 0.31674(14) 0.0169(3) Uani 1 1 d .
S2B S 0.79743(8) 0.31522(4) 0.20130(14) 0.0172(3) Uani 1 1 d .
S2C S 0.47487(8) 0.14250(4) -0.30386(16) 0.0206(4) Uani 1 1 d .
S2D S 0.49419(8) 0.11074(4) -0.18636(16) 0.0201(4) Uani 1 1 d .
S2E S 1.15348(8) 0.05151(4) -0.19611(15) 0.0198(4) Uani 1 1 d .
S2F S 1.10818(8) 0.02621(4) -0.31194(15) 0.0193(4) Uani 1 1 d .
H1E H 1.232(3) 0.0254(16) -0.358(6) 0.009(19) Uiso 1 1 d .
H1F H 1.054(4) -0.0268(17) -0.358(6) 0.02(2) Uiso 1 1 d .

loop_
_atom_site_aniso_label
_atom_site_aniso_U_11
_atom_site_aniso_U_22
_atom_site_aniso_U_33
_atom_site_aniso_U_23
_atom_site_aniso_U_13
_atom_site_aniso_U_12
I1 0.0297(4) 0.0550(6) 0.0489(5) 0.000 0.000 0.0199(4)
I2 0.0359(4) 0.0274(4) 0.0237(4) 0.000 0.000 0.0145(3)
I3 0.0300(4) 0.0251(4) 0.0163(3) 0.000 0.000 0.0064(3)
I4 0.0190(3) 0.0208(3) 0.0296(4) 0.000 0.000 -0.0058(3)
I5 0.0111(3) 0.0203(3) 0.0177(3) 0.000 0.000 -0.0006(2)
I6 0.0171(3) 0.0176(3) 0.0232(3) 0.000 0.000 -0.0001(2)
I7 0.0297(4) 0.0191(3) 0.0374(4) 0.000 0.000 -0.0027(3)
I8 0.0342(4) 0.0127(3) 0.0195(3) 0.000 0.000 0.0021(3)
I9 0.0287(4) 0.0208(3) 0.0197(3) 0.000 0.000 0.0090(3)
I10 0.0220(3) 0.0175(3) 0.0309(4) 0.000 0.000 0.0049(3)
I11 0.0212(3) 0.0132(3) 0.0181(3) 0.000 0.000 -0.0018(2)
I12 0.0210(3) 0.0178(3) 0.0317(4) 0.000 0.000 -0.0005(3)
I13 0.0185(3) 0.0326(4) 0.0308(4) 0.000 0.000 -0.0040(3)
I14 0.0121(4) 0.0313(5) 0.0178(5) 0.000 0.000 0.0018(4)
I15 0.0243(4) 0.0215(3) 0.0245(4) 0.000 0.000 -0.0014(3)
I16 0.0153(4) 0.0222(5) 0.0221(5) 0.000 0.000 -0.0018(4)
I17 0.0264(4) 0.0290(4) 0.0183(3) 0.000 0.000 0.0021(3)
I18 0.0159(3) 0.0193(3) 0.0123(3) 0.000 0.000 -0.0011(2)
I19 0.0158(3) 0.0147(3) 0.0117(3) 0.000 0.000 -0.0013(2)
I20 0.0165(3) 0.0132(3) 0.0121(3) 0.000 0.000 -0.0003(2)
Cl1 0.064(4) 0.023(3) 0.003(2) 0.000 0.000 0.003(3)
Cl2 0.0128(11) 0.0346(14) 0.0120(11) 0.000 0.000 -0.0042(10)
Cl3 0.0128(15) 0.0187(16) 0.0136(15) 0.000 0.000 0.0012(12)
Cl4 0.0172(11) 0.0132(10) 0.0118(10) 0.000 0.000 0.0020(8)
N1A 0.021(3) 0.013(3) 0.014(3) -0.004(2) -0.001(2) 0.001(2)
N3A 0.015(3) 0.015(3) 0.015(3) -0.004(2) 0.001(2) 0.003(2)
N1B 0.015(3) 0.019(3) 0.013(3) 0.003(2) 0.001(2) 0.000(2)
N3B 0.013(3) 0.021(3) 0.016(3) 0.001(2) 0.003(2) 0.000(2)
N1C 0.020(3) 0.011(3) 0.015(3) 0.001(2) -0.002(2) -0.001(2)
N3C 0.013(3) 0.020(3) 0.021(3) -0.001(3) -0.005(2) 0.004(2)
N1D 0.037(4) 0.018(3) 0.022(3) 0.003(3) 0.004(3) 0.011(3)
N3D 0.020(3) 0.017(3) 0.022(3) -0.001(3) -0.002(3) 0.006(2)
N1E 0.021(3) 0.013(3) 0.015(3) -0.006(2) 0.000(3) -0.005(2)
N3E 0.028(3) 0.013(3) 0.017(3) -0.008(2) 0.007(3) -0.006(2)
N1F 0.015(3) 0.023(3) 0.015(3) 0.001(3) -0.005(3) -0.002(2)
N3F 0.012(3) 0.021(3) 0.014(3) -0.002(2) -0.001(2) -0.003(2)
C2A 0.018(3) 0.014(3) 0.009(3) 0.005(3) -0.001(3) -0.006(3)
C4A 0.019(3) 0.017(3) 0.017(3) -0.006(3) -0.004(3) 0.001(3)
C5A 0.016(3) 0.024(4) 0.023(4) -0.003(3) -0.006(3) -0.001(3)
C6A 0.018(4) 0.031(4) 0.021(4) -0.008(3) -0.001(3) 0.006(3)
C2B 0.010(3) 0.018(3) 0.014(3) -0.001(3) -0.004(3) -0.003(3)
C4B 0.032(4) 0.021(4) 0.016(4) 0.000(3) 0.005(3) 0.006(3)
C5B 0.031(4) 0.021(4) 0.016(4) 0.002(3) -0.001(3) -0.001(3)
C6B 0.016(3) 0.017(3) 0.017(4) 0.006(3) 0.001(3) 0.003(3)
C2C 0.009(3) 0.020(3) 0.015(3) -0.003(3) 0.001(3) 0.004(3)
C4C 0.027(4) 0.013(3) 0.022(4) 0.002(3) -0.004(3) 0.002(3)
C5C 0.022(4) 0.020(3) 0.015(3) 0.000(3) -0.002(3) -0.004(3)
C6C 0.021(3) 0.021(4) 0.017(4) 0.000(3) -0.006(3) -0.005(3)
C2D 0.021(3) 0.017(3) 0.019(4) -0.005(3) -0.003(3) 0.004(3)
C4D 0.024(4) 0.031(4) 0.028(4) 0.003(4) 0.006(3) 0.017(3)
C5D 0.034(5) 0.048(5) 0.022(4) -0.006(4) -0.002(4) 0.022(4)
C6D 0.064(6) 0.037(5) 0.027(5) 0.001(4) -0.001(5) 0.033(5)
C2E 0.017(3) 0.014(3) 0.015(3) 0.001(3) 0.001(3) 0.000(3)
C4E 0.026(4) 0.014(3) 0.024(4) -0.009(3) 0.008(3) -0.011(3)
C5E 0.019(3) 0.020(4) 0.025(4) -0.006(3) 0.007(3) -0.008(3)
C6E 0.024(4) 0.015(3) 0.020(4) -0.006(3) 0.008(3) -0.005(3)
C2F 0.013(3) 0.016(3) 0.014(3) 0.000(3) 0.002(3) 0.002(3)
C4F 0.022(4) 0.025(4) 0.017(4) 0.009(3) -0.003(3) -0.002(3)
C5F 0.031(4) 0.018(4) 0.025(4) 0.002(3) -0.007(4) -0.001(3)
C6F 0.034(4) 0.017(4) 0.023(4) 0.002(3) -0.006(3) -0.009(3)
S2A 0.0161(8) 0.0171(8) 0.0176(9) -0.0041(7) -0.0014(7) -0.0035(6)
S2B 0.0173(8) 0.0165(8) 0.0179(9) 0.0000(7) 0.0037(7) -0.0042(6)
S2C 0.0153(8) 0.0197(9) 0.0268(10) -0.0060(8) -0.0080(8) 0.0015(7)
S2D 0.0158(8) 0.0163(8) 0.0284(10) -0.0015(7) 0.0029(8) -0.0006(6)
S2E 0.0176(8) 0.0195(9) 0.0222(9) -0.0088(8) 0.0012(7) 0.0013(7)
S2F 0.0203(9) 0.0167(9) 0.0209(9) -0.0024(7) -0.0053(7) 0.0023(7)

loop_
_atom_type_symbol
_atom_type_description
_atom_type_scat_dispersion_real
_atom_type_scat_dispersion_imag
_atom_type_scat_source
C C 0.0033 0.0016 'International Tables Vol C Tables 4.2.6.8 and 6.1.1.4'
H H 0.0000 0.0000 'International Tables Vol C Tables 4.2.6.8 and 6.1.1.4'
N N 0.0061 0.0033 'International Tables Vol C Tables 4.2.6.8 and 6.1.1.4'
S S 0.1246 0.1234 'International Tables Vol C Tables 4.2.6.8 and 6.1.1.4'
Cl Cl 0.1484 0.1585 'International Tables Vol C Tables 4.2.6.8 and 6.1.1.4'
I I -0.4742 1.8119 'International Tables Vol C Tables 4.2.6.8 and 6.1.1.4'

loop_
_geom_angle_atom_site_label_1
_geom_angle_atom_site_label_2
_geom_angle_atom_site_label_3
_geom_angle
_geom_angle_site_symmetry_1
_geom_angle_site_symmetry_3
I1 I2 I3 179.66(4) . .
I4 I5 I6 179.32(3) . .
I7 I8 I9 179.36(3) . .
I12 I11 I10 179.74(3) . .
I13 I14 I13 180.000(4) . 5_755
I15 I16 I15 180.0 5_654 .
C2A N1A C6A 123.6(6) . .
C2A N3A C4A 121.3(6) . .
C2B N1B C6B 119.8(6) . .
C2B N3B C4B 122.8(6) . .
C2C N1C C6C 120.8(6) . .
C2C N3C C4C 122.3(6) . .
C2D N1D C6D 121.7(7) . .
C2D N3D C4D 121.2(6) . .
C2E N1E C6E 121.0(6) . .
C2E N3E C4E 123.1(6) . .
C2F N1F C6F 123.0(6) . .
C2F N3F C4F 121.0(6) . .
N1A C2A N3A 122.2(6) . .
N1A C2A S2A 114.7(5) . .
N3A C2A S2A 123.1(5) . .
N3A C4A C5A 109.0(5) . .
C4A C5A C6A 109.6(6) . .
N1A C6A C5A 108.9(6) . .
N3B C2B N1B 123.0(6) . .
N3B C2B S2B 113.5(5) . .
N1B C2B S2B 123.6(5) . .
N3B C4B C5B 109.9(6) . .
C6B C5B C4B 109.5(6) . .
N1B C6B C5B 109.2(6) . .
N3C C2C N1C 123.3(6) . .
N3C C2C S2C 113.9(5) . .
N1C C2C S2C 122.8(5) . .
N3C C4C C5C 109.4(5) . .
C6C C5C C4C 109.5(6) . .
N1C C6C C5C 109.2(6) . .
N1D C2D N3D 123.7(7) . .
N1D C2D S2D 112.7(6) . .
N3D C2D S2D 123.5(5) . .
N3D C4D C5D 109.0(6) . .
C6D C5D C4D 110.3(7) . .
N1D C6D C5D 109.7(7) . .
N3E C2E N1E 122.4(6) . .
N3E C2E S2E 114.2(5) . .
N1E C2E S2E 123.4(5) . .
N3E C4E C5E 109.6(5) . .
C4E C5E C6E 109.8(6) . .
N1E C6E C5E 109.3(6) . .
N1F C2F N3F 122.6(6) . .
N1F C2F S2F 114.1(5) . .
N3F C2F S2F 123.3(5) . .
N3F C4F C5F 109.1(6) . .
C6F C5F C4F 109.2(6) . .
N1F C6F C5F 109.7(6) . .
C2A S2A S2B 103.1(2) . .
C2B S2B S2A 103.8(2) . .
C2C S2C S2D 103.0(2) . .
C2D S2D S2C 103.4(3) . .
C2E S2E S2F 103.2(2) . .
C2F S2F S2E 103.1(2) . .

loop_
_geom_bond_atom_site_label_1
_geom_bond_atom_site_label_2
_geom_bond_distance
_geom_bond_site_symmetry_2
I1 I2 2.8305(12) .
I2 I3 3.0269(11) .
I4 I5 2.8872(9) .
I5 I6 2.9304(9) .
I7 I8 2.7945(11) .
I8 I9 3.1509(10) .
I10 I11 2.9449(9) .
I11 I12 2.8777(10) .
I13 I14 2.9221(8) .
I14 I13 2.9221(8) 5_755
I15 I16 2.9212(7) .
I16 I15 2.9212(7) 5_654
N1A C2A 1.300(8) .
N1A C6A 1.473(9) .
N3A C2A 1.314(8) .
N3A C4A 1.469(8) .
N1B C2B 1.314(8) .
N1B C6B 1.482(8) .
N3B C2B 1.309(8) .
N3B C4B 1.466(9) .
N1C C2C 1.306(8) .
N1C C6C 1.476(8) .
N3C C2C 1.306(9) .
N3C C4C 1.467(9) .
N1D C2D 1.302(9) .
N1D C6D 1.485(10) .
N3D C2D 1.303(9) .
N3D C4D 1.471(8) .
N1E C2E 1.320(9) .
N1E C6E 1.470(9) .
N3E C2E 1.310(8) .
N3E C4E 1.470(9) .
N1F C2F 1.309(9) .
N1F C6F 1.459(9) .
N3F C2F 1.316(8) .
N3F C4F 1.465(9) .
C2A S2A 1.779(7) .
C4A C5A 1.515(10) .
C5A C6A 1.516(10) .
C2B S2B 1.778(7) .
C4B C5B 1.517(10) .
C5B C6B 1.502(10) .
C2C S2C 1.785(7) .
C4C C5C 1.511(9) .
C5C C6C 1.509(10) .
C2D S2D 1.787(7) .
C4D C5D 1.517(11) .
C5D C6D 1.492(13) .
C2E S2E 1.780(7) .
C4E C5E 1.510(9) .
C5E C6E 1.518(10) .
C2F S2F 1.789(7) .
C4F C5F 1.521(10) .
C5F C6F 1.514(10) .
S2A S2B 2.034(2) .
S2C S2D 2.027(3) .
S2E S2F 2.032(3) .
